data_7112017
loop_
_publ_author_name
'Terrance J. Hadlington'
'Cameron Jones'

_publ_section_title
;
 A singly bonded amido-distannyne: H2 activation and isocyanide
 coordination
;
_journal_name_full Chem.Commun.
_journal_page_first 2321
_journal_paper_doi 10.1039/c3cc49651a
_journal_volume 50
_journal_year 2014
_chemical_formula_sum 'C98 H119 N2 Si2 Sn2'
_chemical_formula_weight 1618.51
_chemical_name_systematic
; 
 ? 
;
_space_group_IT_number 2
_symmetry_cell_setting triclinic
_symmetry_space_group_name_Hall '-P 1'
_symmetry_space_group_name_H-M 'P -1'
_atom_sites_solution_hydrogens geom
_atom_sites_solution_primary direct
_atom_sites_solution_secondary difmap
_audit_creation_method SHELXL-97
_cell_angle_alpha 88.697(2)
_cell_angle_beta 83.069(2)
_cell_angle_gamma 64.915(2)
_cell_formula_units_Z 2
_cell_length_a 15.2590(7)
_cell_length_b 15.4261(8)
_cell_length_c 20.5749(9)
_cell_measurement_temperature 123(2)
_cell_volume 4352.0(4)
_computing_structure_refinement 'SHELXL-97 (Sheldrick, 1997)'
_computing_structure_solution 'SHELXS-97 (Sheldrick, 1990)'
_diffrn_ambient_temperature 123(2)
_diffrn_measured_fraction_theta_full 0.986
_diffrn_measured_fraction_theta_max 0.986
_diffrn_measurement_device_type 'Bruker Apex X8'
_diffrn_radiation_monochromator graphite
_diffrn_radiation_source 'fine-focus sealed tube'
_diffrn_radiation_type MoK\a
_diffrn_radiation_wavelength 0.71073
_diffrn_reflns_av_R_equivalents 0.0489
_diffrn_reflns_av_sigmaI/netI 0.0751
_diffrn_reflns_limit_h_max 18
_diffrn_reflns_limit_h_min -18
_diffrn_reflns_limit_k_max 18
_diffrn_reflns_limit_k_min -18
_diffrn_reflns_limit_l_max 24
_diffrn_reflns_limit_l_min -24
_diffrn_reflns_number 40836
_diffrn_reflns_theta_full 25.20
_diffrn_reflns_theta_max 25.20
_diffrn_reflns_theta_min 2.92
_exptl_absorpt_coefficient_mu 0.647
_exptl_absorpt_correction_T_max 0.938
_exptl_absorpt_correction_T_min 0.821
_exptl_absorpt_correction_type multi-scan
_exptl_absorpt_process_details 'Sortav, Blessing 1995'
_exptl_crystal_colour 'orange green'
_exptl_crystal_density_diffrn 1.235
_exptl_crystal_density_method 'not measured'
_exptl_crystal_description block
_exptl_crystal_F_000 1698
_exptl_crystal_size_max 0.30
_exptl_crystal_size_mid 0.10
_exptl_crystal_size_min 0.10
_refine_diff_density_max 1.657
_refine_diff_density_min -0.708
_refine_diff_density_rms 0.117
_refine_ls_extinction_method none
_refine_ls_goodness_of_fit_ref 1.136
_refine_ls_hydrogen_treatment constr
_refine_ls_matrix_type full
_refine_ls_number_parameters 953
_refine_ls_number_reflns 15466
_refine_ls_number_restraints 9
_refine_ls_restrained_S_all 1.137
_refine_ls_R_factor_all 0.0911
_refine_ls_R_factor_gt 0.0737
_refine_ls_shift/su_max 0.002
_refine_ls_shift/su_mean 0.000
_refine_ls_structure_factor_coef Fsqd
_refine_ls_weighting_details 'calc w=1/[\s^2^(Fo^2^)+(0.0262P)^2^+28.8242P] where P=(Fo^2^+2Fc^2^)/3'
_refine_ls_weighting_scheme calc
_refine_ls_wR_factor_gt 0.1521
_refine_ls_wR_factor_ref 0.1609
_reflns_number_gt 12854
_reflns_number_total 15466
_reflns_threshold_expression >2sigma(I)
_cod_data_source_file c3cc49651a.txt
_cod_data_source_block compound1
_cod_original_sg_symbol_H-M P-1
_cod_database_code 7112017

loop_
_symmetry_equiv_pos_as_xyz
'x, y, z'
'-x, -y, -z'

loop_
_atom_site_label
_atom_site_type_symbol
_atom_site_fract_x
_atom_site_fract_y
_atom_site_fract_z
_atom_site_U_iso_or_equiv
_atom_site_adp_type
_atom_site_occupancy
_atom_site_symmetry_multiplicity
_atom_site_calc_flag
_atom_site_refinement_flags
_atom_site_disorder_assembly
_atom_site_disorder_group
Sn1 Sn 0.71763(2) 0.23059(2) 0.203179(16) 0.02058(8) Uani 1 1 d . . .
Si1 Si 0.78679(9) 0.07660(10) 0.33610(7) 0.0218(3) Uani 1 1 d . . .
N1 N 0.8116(3) 0.1286(3) 0.26397(19) 0.0182(9) Uani 1 1 d . . .
C1 C 0.9111(3) 0.1009(3) 0.2363(2) 0.0179(11) Uani 1 1 d . . .
Sn2 Sn 0.50706(2) 0.25849(2) 0.261836(17) 0.02074(8) Uani 1 1 d . . .
Si2 Si 0.44690(9) 0.48850(10) 0.19895(7) 0.0227(3) Uani 1 1 d . . .
N2 N 0.4185(3) 0.4029(3) 0.24242(19) 0.0194(9) Uani 1 1 d . . .
C2 C 0.9540(3) 0.0285(3) 0.1864(2) 0.0190(11) Uani 1 1 d . . .
C3 C 1.0517(3) -0.0012(3) 0.1614(2) 0.0223(12) Uani 1 1 d . . .
H3 H 1.0795 -0.0499 0.1278 0.027 Uiso 1 1 calc R . .
C4 C 1.1097(3) 0.0377(3) 0.1838(2) 0.0218(11) Uani 1 1 d . . .
C5 C 1.0655(3) 0.1105(3) 0.2314(2) 0.0208(11) Uani 1 1 d . . .
H5 H 1.1040 0.1383 0.2474 0.025 Uiso 1 1 calc R . .
C6 C 0.9687(3) 0.1446(3) 0.2567(2) 0.0214(11) Uani 1 1 d . . .
C7 C 1.2159(4) 0.0065(4) 0.1560(3) 0.0302(13) Uani 1 1 d . . .
H7 H 1.2472 0.0287 0.1878 0.036 Uiso 1 1 calc R . .
C8 C 1.2244(4) 0.0534(5) 0.0921(3) 0.0468(18) Uani 1 1 d . . .
H8A H 1.1946 0.0327 0.0596 0.070 Uiso 1 1 calc R . .
H8B H 1.2934 0.0348 0.0764 0.070 Uiso 1 1 calc R . .
H8C H 1.1908 0.1231 0.0985 0.070 Uiso 1 1 calc R . .
C9 C 1.2706(4) -0.1008(4) 0.1485(3) 0.0420(17) Uani 1 1 d . . .
H9A H 1.2453 -0.1243 0.1146 0.063 Uiso 1 1 calc R . .
H9B H 1.2620 -0.1299 0.1902 0.063 Uiso 1 1 calc R . .
H9C H 1.3401 -0.1181 0.1357 0.063 Uiso 1 1 calc R . .
C10 C 0.8920(3) -0.0133(3) 0.1575(3) 0.0231(12) Uani 1 1 d . . .
H10 H 0.8443 -0.0159 0.1945 0.028 Uiso 1 1 calc R . .
C11 C 0.8319(4) 0.0556(4) 0.1084(3) 0.0264(12) Uani 1 1 d . . .
C12 C 0.7364(4) 0.0712(4) 0.1070(3) 0.0339(14) Uani 1 1 d . . .
H12 H 0.7086 0.0390 0.1367 0.041 Uiso 1 1 calc R . .
C13 C 0.6797(4) 0.1332(4) 0.0628(3) 0.0380(16) Uani 1 1 d . . .
H13 H 0.6136 0.1440 0.0630 0.046 Uiso 1 1 calc R . .
C14 C 0.7195(5) 0.1784(4) 0.0194(3) 0.0426(18) Uani 1 1 d . . .
H14 H 0.6806 0.2222 -0.0100 0.051 Uiso 1 1 calc R . .
C15 C 0.8164(4) 0.1607(4) 0.0181(3) 0.0358(15) Uani 1 1 d . . .
H15 H 0.8446 0.1903 -0.0135 0.043 Uiso 1 1 calc R . .
C16 C 0.8724(4) 0.1002(4) 0.0624(3) 0.0322(14) Uani 1 1 d . . .
H16 H 0.9388 0.0889 0.0615 0.039 Uiso 1 1 calc R . .
C17 C 0.9477(4) -0.1143(4) 0.1293(3) 0.0322(14) Uani 1 1 d . . .
C18 C 0.9487(5) -0.1380(5) 0.0651(4) 0.0501(18) Uani 1 1 d . . .
H18 H 0.9160 -0.0892 0.0361 0.060 Uiso 1 1 calc R . .
C19 C 0.9971(6) -0.2330(5) 0.0421(4) 0.069(2) Uani 1 1 d . . .
H19 H 0.9969 -0.2480 -0.0023 0.083 Uiso 1 1 calc R . .
C20 C 1.0448(5) -0.3046(5) 0.0824(5) 0.069(3) Uani 1 1 d . . .
H20 H 1.0775 -0.3691 0.0663 0.083 Uiso 1 1 calc R . .
C21 C 1.0450(4) -0.2824(4) 0.1470(4) 0.053(2) Uani 1 1 d . . .
H21 H 1.0775 -0.3315 0.1758 0.064 Uiso 1 1 calc R . .
C22 C 0.9972(4) -0.1872(4) 0.1698(3) 0.0396(16) Uani 1 1 d . . .
H22 H 0.9986 -0.1720 0.2140 0.047 Uiso 1 1 calc R . .
C23 C 0.9222(3) 0.2357(3) 0.3005(2) 0.0181(11) Uani 1 1 d . . .
H23 H 0.8608 0.2364 0.3244 0.022 Uiso 1 1 calc R . .
C24 C 0.9831(3) 0.2418(3) 0.3529(2) 0.0219(11) Uani 1 1 d . . .
C25 C 1.0596(4) 0.2668(4) 0.3387(3) 0.0310(14) Uani 1 1 d . . .
H25 H 1.0766 0.2793 0.2947 0.037 Uiso 1 1 calc R . .
C26 C 1.1125(4) 0.2741(4) 0.3867(3) 0.0309(13) Uani 1 1 d . . .
H26 H 1.1653 0.2910 0.3754 0.037 Uiso 1 1 calc R . .
C27 C 1.0891(4) 0.2571(4) 0.4503(3) 0.0353(14) Uani 1 1 d . . .
H27 H 1.1257 0.2614 0.4833 0.042 Uiso 1 1 calc R . .
C28 C 1.0108(4) 0.2335(4) 0.4662(3) 0.0354(14) Uani 1 1 d . . .
H28 H 0.9932 0.2223 0.5104 0.042 Uiso 1 1 calc R . .
C29 C 0.9586(4) 0.2263(4) 0.4176(3) 0.0282(13) Uani 1 1 d . . .
H29 H 0.9050 0.2105 0.4289 0.034 Uiso 1 1 calc R . .
C30 C 0.8916(3) 0.3259(4) 0.2592(2) 0.0239(12) Uani 1 1 d . . .
C31 C 0.8492(4) 0.4153(4) 0.2902(3) 0.0309(13) Uani 1 1 d . . .
H31 H 0.8409 0.4194 0.3367 0.037 Uiso 1 1 calc R . .
C32 C 0.8186(4) 0.4986(4) 0.2559(3) 0.0345(14) Uani 1 1 d . . .
H32 H 0.7900 0.5592 0.2784 0.041 Uiso 1 1 calc R . .
C33 C 0.8299(4) 0.4931(4) 0.1882(3) 0.0396(15) Uani 1 1 d . . .
H33 H 0.8099 0.5499 0.1639 0.047 Uiso 1 1 calc R . .
C34 C 0.8704(5) 0.4051(4) 0.1564(3) 0.0423(16) Uani 1 1 d . . .
H34 H 0.8770 0.4014 0.1099 0.051 Uiso 1 1 calc R . .
C35 C 0.9017(4) 0.3214(4) 0.1914(3) 0.0338(14) Uani 1 1 d . . .
H35 H 0.9302 0.2609 0.1688 0.041 Uiso 1 1 calc R . .
C36 C 0.7599(4) -0.0298(4) 0.3188(3) 0.0292(13) Uani 1 1 d . . .
H36 H 0.8145 -0.0719 0.2858 0.035 Uiso 1 1 calc R . .
C37 C 0.7563(4) -0.0929(4) 0.3760(3) 0.0430(16) Uani 1 1 d . . .
H37A H 0.7031 -0.0552 0.4097 0.064 Uiso 1 1 calc R . .
H37B H 0.8183 -0.1175 0.3945 0.064 Uiso 1 1 calc R . .
H37C H 0.7451 -0.1466 0.3607 0.064 Uiso 1 1 calc R . .
C38 C 0.6666(4) 0.0012(4) 0.2859(3) 0.0327(13) Uani 1 1 d . . .
H38A H 0.6622 -0.0556 0.2691 0.049 Uiso 1 1 calc R . .
H38B H 0.6684 0.0428 0.2495 0.049 Uiso 1 1 calc R . .
H38C H 0.6098 0.0361 0.3180 0.049 Uiso 1 1 calc R . .
C39 C 0.8975(3) 0.0320(4) 0.3822(3) 0.0267(12) Uani 1 1 d . . .
H39 H 0.9243 0.0810 0.3761 0.032 Uiso 1 1 calc R . .
C40 C 0.9802(4) -0.0620(4) 0.3552(3) 0.0383(15) Uani 1 1 d . . .
H40A H 1.0362 -0.0774 0.3795 0.058 Uiso 1 1 calc R . .
H40B H 0.9994 -0.0558 0.3087 0.058 Uiso 1 1 calc R . .
H40C H 0.9584 -0.1134 0.3600 0.058 Uiso 1 1 calc R . .
C41 C 0.8726(4) 0.0284(4) 0.4568(3) 0.0358(14) Uani 1 1 d . . .
H41A H 0.8452 -0.0183 0.4659 0.054 Uiso 1 1 calc R . .
H41B H 0.8249 0.0918 0.4738 0.054 Uiso 1 1 calc R . .
H41C H 0.9320 0.0094 0.4779 0.054 Uiso 1 1 calc R . .
C42 C 0.6731(3) 0.1738(4) 0.3817(2) 0.0267(13) Uani 1 1 d . . .
H42 H 0.6259 0.1971 0.3486 0.032 Uiso 1 1 calc R . .
C43 C 0.6850(4) 0.2625(4) 0.4020(3) 0.0341(15) Uani 1 1 d . . .
H43A H 0.6215 0.3118 0.4204 0.051 Uiso 1 1 calc R . .
H43B H 0.7108 0.2871 0.3636 0.051 Uiso 1 1 calc R . .
H43C H 0.7303 0.2455 0.4350 0.051 Uiso 1 1 calc R . .
C44 C 0.6200(4) 0.1417(4) 0.4387(3) 0.0323(14) Uani 1 1 d . . .
H44A H 0.6645 0.1113 0.4715 0.048 Uiso 1 1 calc R . .
H44B H 0.5984 0.0958 0.4222 0.048 Uiso 1 1 calc R . .
H44C H 0.5633 0.1976 0.4588 0.048 Uiso 1 1 calc R . .
C45 C 0.3201(3) 0.4289(3) 0.2706(2) 0.0184(11) Uani 1 1 d . . .
C46 C 0.2524(3) 0.4220(3) 0.2308(2) 0.0221(11) Uani 1 1 d . . .
C47 C 0.1533(3) 0.4595(4) 0.2542(2) 0.0236(12) Uani 1 1 d . . .
H47 H 0.1084 0.4599 0.2258 0.028 Uiso 1 1 calc R . .
C48 C 0.1183(3) 0.4962(4) 0.3180(3) 0.0253(12) Uani 1 1 d . . .
C49 C 0.1865(3) 0.4902(3) 0.3588(2) 0.0215(11) Uani 1 1 d . . .
H49 H 0.1650 0.5083 0.4038 0.026 Uiso 1 1 calc R . .
C50 C 0.2856(3) 0.4586(3) 0.3364(2) 0.0183(11) Uani 1 1 d . . .
C51 C 0.0090(4) 0.5401(4) 0.3406(3) 0.0337(14) Uani 1 1 d . . .
H51 H -0.0185 0.5016 0.3188 0.040 Uiso 1 1 calc R . .
C52 C -0.0176(4) 0.5370(5) 0.4133(3) 0.051(2) Uani 1 1 d . . .
H52A H 0.0069 0.5752 0.4366 0.077 Uiso 1 1 calc R . .
H52B H 0.0117 0.4706 0.4271 0.077 Uiso 1 1 calc R . .
H52C H -0.0887 0.5632 0.4234 0.077 Uiso 1 1 calc R . .
C53 C -0.0375(6) 0.6389(6) 0.3173(5) 0.110(4) Uani 1 1 d . . .
H53A H -0.1082 0.6650 0.3298 0.164 Uiso 1 1 calc R . .
H53B H -0.0236 0.6382 0.2696 0.164 Uiso 1 1 calc R . .
H53C H -0.0117 0.6789 0.3372 0.164 Uiso 1 1 calc R . .
C54 C 0.2945(3) 0.3633(3) 0.1669(2) 0.0210(11) Uani 1 1 d . . .
H54 H 0.3491 0.3789 0.1473 0.025 Uiso 1 1 calc R . .
C55 C 0.3401(3) 0.2574(3) 0.1820(2) 0.0207(11) Uani 1 1 d . . .
C56 C 0.4233(4) 0.1957(4) 0.1431(3) 0.0312(13) Uani 1 1 d . . .
H56 H 0.4505 0.2199 0.1072 0.037 Uiso 1 1 calc R . .
C57 C 0.4672(4) 0.0989(4) 0.1561(3) 0.0389(16) Uani 1 1 d . . .
H57 H 0.5250 0.0578 0.1295 0.047 Uiso 1 1 calc R . .
C58 C 0.4280(4) 0.0619(4) 0.2070(3) 0.0330(13) Uani 1 1 d . . .
H58 H 0.4578 -0.0046 0.2153 0.040 Uiso 1 1 calc R . .
C59 C 0.3455(4) 0.1219(4) 0.2455(3) 0.0327(13) Uani 1 1 d . . .
H59 H 0.3180 0.0968 0.2806 0.039 Uiso 1 1 calc R . .
C60 C 0.3016(4) 0.2189(4) 0.2337(3) 0.0293(13) Uani 1 1 d . . .
H60 H 0.2448 0.2596 0.2612 0.035 Uiso 1 1 calc R . .
C61 C 0.2262(4) 0.3820(4) 0.1146(3) 0.0306(14) Uani 1 1 d . . .
C62 C 0.1577(4) 0.3459(5) 0.1167(3) 0.0454(17) Uani 1 1 d . . .
H62 H 0.1479 0.3114 0.1535 0.054 Uiso 1 1 calc R . .
C63 C 0.1027(5) 0.3599(6) 0.0649(4) 0.067(2) Uani 1 1 d . . .
H63 H 0.0546 0.3357 0.0671 0.081 Uiso 1 1 calc R . .
C64 C 0.1168(5) 0.4077(6) 0.0107(3) 0.064(2) Uani 1 1 d . . .
H64 H 0.0808 0.4145 -0.0252 0.077 Uiso 1 1 calc R . .
C65 C 0.1833(5) 0.4455(5) 0.0091(3) 0.054(2) Uani 1 1 d . . .
H65 H 0.1921 0.4806 -0.0277 0.065 Uiso 1 1 calc R . .
C66 C 0.2381(4) 0.4332(4) 0.0605(3) 0.0397(16) Uani 1 1 d . . .
H66 H 0.2841 0.4599 0.0587 0.048 Uiso 1 1 calc R . .
C67 C 0.3519(3) 0.4572(4) 0.3868(2) 0.0212(11) Uani 1 1 d . . .
H67 H 0.4201 0.4171 0.3666 0.025 Uiso 1 1 calc R . .
C68 C 0.3477(4) 0.5550(4) 0.4022(2) 0.0250(12) Uani 1 1 d . . .
C69 C 0.2670(4) 0.6412(4) 0.3970(2) 0.0293(13) Uani 1 1 d . . .
H69 H 0.2090 0.6405 0.3850 0.035 Uiso 1 1 calc R . .
C70 C 0.2693(5) 0.7263(4) 0.4086(3) 0.0382(15) Uani 1 1 d . . .
H70 H 0.2130 0.7840 0.4046 0.046 Uiso 1 1 calc R . .
C71 C 0.3516(5) 0.7305(5) 0.4261(3) 0.0452(16) Uani 1 1 d . . .
H71 H 0.3529 0.7906 0.4328 0.054 Uiso 1 1 calc R . .
C72 C 0.4321(4) 0.6466(4) 0.4337(3) 0.0383(14) Uani 1 1 d . . .
H72 H 0.4889 0.6486 0.4467 0.046 Uiso 1 1 calc R . .
C73 C 0.4301(4) 0.5593(4) 0.4225(2) 0.0311(13) Uani 1 1 d . . .
H73 H 0.4854 0.5016 0.4285 0.037 Uiso 1 1 calc R . .
C74 C 0.3350(3) 0.4062(3) 0.4489(2) 0.0211(11) Uani 1 1 d . . .
C75 C 0.3121(4) 0.4488(4) 0.5104(3) 0.0337(14) Uani 1 1 d . . .
H75 H 0.3043 0.5129 0.5152 0.040 Uiso 1 1 calc R . .
C76 C 0.3002(4) 0.3995(4) 0.5654(3) 0.0411(16) Uani 1 1 d . . .
H76 H 0.2848 0.4299 0.6076 0.049 Uiso 1 1 calc R . .
C77 C 0.3102(4) 0.3082(4) 0.5596(3) 0.0402(16) Uani 1 1 d . . .
H77 H 0.3020 0.2746 0.5974 0.048 Uiso 1 1 calc R . .
C78 C 0.3322(4) 0.2651(4) 0.4988(3) 0.0380(15) Uani 1 1 d . . .
H78 H 0.3398 0.2011 0.4946 0.046 Uiso 1 1 calc R . .
C79 C 0.3438(4) 0.3136(4) 0.4429(3) 0.0319(14) Uani 1 1 d . . .
H79 H 0.3576 0.2833 0.4009 0.038 Uiso 1 1 calc R . .
C80 C 0.3309(4) 0.5860(4) 0.1728(3) 0.0267(13) Uani 1 1 d . . .
H80 H 0.2928 0.5529 0.1576 0.032 Uiso 1 1 calc R . .
C81 C 0.2652(4) 0.6553(4) 0.2290(3) 0.0322(14) Uani 1 1 d . . .
H81A H 0.3029 0.6823 0.2500 0.048 Uiso 1 1 calc R . .
H81B H 0.2406 0.6208 0.2613 0.048 Uiso 1 1 calc R . .
H81C H 0.2103 0.7071 0.2117 0.048 Uiso 1 1 calc R . .
C82 C 0.3477(4) 0.6443(4) 0.1157(3) 0.0382(16) Uani 1 1 d . . .
H82A H 0.2848 0.6885 0.1025 0.057 Uiso 1 1 calc R . .
H82B H 0.3871 0.6009 0.0787 0.057 Uiso 1 1 calc R . .
H82C H 0.3820 0.6808 0.1292 0.057 Uiso 1 1 calc R . .
C83 C 0.5000(4) 0.5412(4) 0.2560(3) 0.0303(13) Uani 1 1 d . . .
H83 H 0.4501 0.5644 0.2954 0.036 Uiso 1 1 calc R . .
C84 C 0.5181(4) 0.6289(4) 0.2342(3) 0.0430(16) Uani 1 1 d . . .
H84A H 0.5325 0.6566 0.2716 0.065 Uiso 1 1 calc R . .
H84B H 0.4598 0.6768 0.2174 0.065 Uiso 1 1 calc R . .
H84C H 0.5735 0.6092 0.1996 0.065 Uiso 1 1 calc R . .
C85 C 0.5914(4) 0.4669(4) 0.2817(3) 0.0320(14) Uani 1 1 d . . .
H85A H 0.6445 0.4417 0.2455 0.048 Uiso 1 1 calc R . .
H85B H 0.5778 0.4143 0.3006 0.048 Uiso 1 1 calc R . .
H85C H 0.6106 0.4969 0.3154 0.048 Uiso 1 1 calc R . .
C86 C 0.5389(4) 0.4271(4) 0.1247(3) 0.0325(15) Uani 1 1 d . . .
H86 H 0.5847 0.3645 0.1407 0.039 Uiso 1 1 calc R . .
C87 C 0.4984(4) 0.4007(4) 0.0673(3) 0.0376(15) Uani 1 1 d . . .
H87A H 0.4474 0.4587 0.0520 0.056 Uiso 1 1 calc R . .
H87B H 0.4709 0.3555 0.0818 0.056 Uiso 1 1 calc R . .
H87C H 0.5511 0.3711 0.0315 0.056 Uiso 1 1 calc R . .
C88 C 0.6033(4) 0.4770(5) 0.0985(3) 0.0487(18) Uani 1 1 d . . .
H88A H 0.6476 0.4406 0.0603 0.073 Uiso 1 1 calc R . .
H88B H 0.6414 0.4803 0.1327 0.073 Uiso 1 1 calc R . .
H88C H 0.5622 0.5419 0.0858 0.073 Uiso 1 1 calc R . .
C89 C 1.3895(4) -0.0305(5) 0.3923(3) 0.0472(17) Uani 1 1 d . . .
C90 C 1.2922(5) 0.0211(5) 0.4099(3) 0.0463(17) Uani 1 1 d . . .
H90 H 1.2709 0.0664 0.4454 0.056 Uiso 1 1 calc R . .
C91 C 1.2222(5) 0.0092(5) 0.3770(3) 0.0502(19) Uani 1 1 d . . .
H91 H 1.1546 0.0462 0.3898 0.060 Uiso 1 1 calc R . .
C92 C 1.2533(5) -0.0560(5) 0.3266(3) 0.0514(18) Uani 1 1 d . . .
H92 H 1.2073 -0.0655 0.3038 0.062 Uiso 1 1 calc R . .
C93 C 1.3518(5) -0.1086(5) 0.3084(4) 0.053(2) Uani 1 1 d . . .
H93 H 1.3728 -0.1538 0.2728 0.063 Uiso 1 1 calc R . .
C94 C 1.4205(5) -0.0970(5) 0.3407(3) 0.0496(18) Uani 1 1 d . . .
H94 H 1.4881 -0.1341 0.3278 0.060 Uiso 1 1 calc R . .
C95 C 1.4616(6) -0.0196(7) 0.4248(5) 0.091(3) Uani 1 1 d . . .
H95A H 1.4576 0.0451 0.4184 0.136 Uiso 1 1 calc R . .
H95B H 1.5264 -0.0668 0.4067 0.136 Uiso 1 1 calc R . .
H95C H 1.4504 -0.0295 0.4717 0.136 Uiso 1 1 calc R . .
C96 C 0.4581(5) 0.2341(5) -0.0479(8) 0.066(4) Uiso 0.50 1 d PD A 1
H96A H 0.4472 0.2601 -0.0916 0.099 Uiso 0.50 1 calc PR A 1
H96B H 0.5245 0.2210 -0.0398 0.099 Uiso 0.50 1 calc PR A 1
H96C H 0.4111 0.2807 -0.0149 0.099 Uiso 0.50 1 calc PR A 1
C97 C 0.4451(4) 0.1429(5) -0.0439(5) 0.041(3) Uiso 0.50 1 d PD A 1
H97A H 0.4597 0.1149 -0.0006 0.049 Uiso 0.50 1 calc PR A 1
H97B H 0.4918 0.0964 -0.0779 0.049 Uiso 0.50 1 calc PR A 1
C98 C 0.3412(5) 0.1604(7) -0.0537(4) 0.084(5) Uiso 0.50 1 d PD A 1
H98A H 0.3384 0.0985 -0.0615 0.101 Uiso 0.50 1 calc PR A 1
H98B H 0.2961 0.1918 -0.0138 0.101 Uiso 0.50 1 calc PR A 1
C99 C 0.3105(5) 0.2232(8) -0.1114(4) 0.158(12) Uiso 0.50 1 d PD A 1
H99A H 0.2853 0.2909 -0.0965 0.190 Uiso 0.50 1 calc PR A 1
H99B H 0.3686 0.2092 -0.1439 0.190 Uiso 0.50 1 calc PR A 1
C100 C 0.2342(7) 0.2106(11) -0.1443(4) 0.117(8) Uiso 0.50 1 d PD A 1
H10A H 0.1692 0.2483 -0.1198 0.140 Uiso 0.50 1 calc PR A 1
H10B H 0.2461 0.1423 -0.1441 0.140 Uiso 0.50 1 calc PR A 1
C101 C 0.2357(10) 0.2431(12) -0.2143(4) 0.091(6) Uiso 0.50 1 d PD A 1
H10C H 0.1832 0.3074 -0.2167 0.136 Uiso 0.50 1 calc PR A 1
H10D H 0.2262 0.1985 -0.2427 0.136 Uiso 0.50 1 calc PR A 1
H10E H 0.2986 0.2446 -0.2288 0.136 Uiso 0.50 1 calc PR A 1

loop_
_atom_site_aniso_label
_atom_site_aniso_U_11
_atom_site_aniso_U_22
_atom_site_aniso_U_33
_atom_site_aniso_U_23
_atom_site_aniso_U_13
_atom_site_aniso_U_12
Sn1 0.01738(15) 0.02082(16) 0.02138(17) 0.00544(13) -0.00412(13) -0.00579(13)
Si1 0.0170(6) 0.0275(7) 0.0239(7) 0.0099(6) -0.0074(5) -0.0114(5)
N1 0.0132(17) 0.023(2) 0.019(2) 0.0051(16) -0.0067(15) -0.0078(15)
C1 0.0104(19) 0.018(2) 0.022(2) 0.0084(19) -0.0060(18) -0.0020(17)
Sn2 0.01612(14) 0.02182(17) 0.02401(17) 0.00582(14) -0.00660(13) -0.00696(13)
Si2 0.0179(6) 0.0233(7) 0.0249(7) 0.0085(6) -0.0032(5) -0.0069(5)
N2 0.0148(17) 0.0207(19) 0.023(2) 0.0115(16) -0.0077(16) -0.0066(15)
C2 0.016(2) 0.018(2) 0.024(2) 0.0073(19) -0.0063(19) -0.0072(18)
C3 0.022(2) 0.017(2) 0.022(3) 0.000(2) -0.002(2) -0.0026(19)
C4 0.020(2) 0.021(2) 0.027(3) 0.004(2) -0.008(2) -0.0100(19)
C5 0.023(2) 0.025(2) 0.021(2) 0.003(2) -0.0081(19) -0.0152(19)
C6 0.026(2) 0.022(2) 0.019(2) 0.005(2) -0.0068(19) -0.0115(19)
C7 0.020(2) 0.035(3) 0.035(3) -0.003(2) -0.002(2) -0.012(2)
C8 0.036(3) 0.045(4) 0.054(4) 0.006(3) 0.007(3) -0.016(3)
C9 0.024(3) 0.048(4) 0.042(3) -0.013(3) 0.002(3) -0.003(3)
C10 0.021(2) 0.021(2) 0.029(3) -0.001(2) -0.009(2) -0.0085(19)
C11 0.029(2) 0.022(2) 0.026(3) -0.002(2) -0.005(2) -0.008(2)
C12 0.026(3) 0.038(3) 0.032(3) 0.004(3) -0.005(2) -0.008(2)
C13 0.027(3) 0.050(4) 0.030(3) 0.002(3) -0.011(2) -0.007(3)
C14 0.045(3) 0.041(3) 0.021(3) 0.003(3) -0.012(3) 0.004(3)
C15 0.047(3) 0.031(3) 0.022(3) 0.001(2) -0.003(2) -0.009(3)
C16 0.031(3) 0.034(3) 0.026(3) -0.003(2) -0.001(2) -0.008(2)
C17 0.024(2) 0.024(3) 0.052(4) -0.001(2) -0.012(2) -0.010(2)
C18 0.057(4) 0.033(3) 0.062(4) -0.010(3) -0.021(3) -0.016(3)
C19 0.070(5) 0.045(4) 0.090(6) -0.032(4) -0.023(4) -0.017(4)
C20 0.048(4) 0.025(3) 0.134(7) -0.026(4) -0.022(4) -0.010(3)
C21 0.038(3) 0.028(3) 0.097(6) 0.007(3) -0.024(4) -0.013(3)
C22 0.033(3) 0.025(3) 0.063(4) -0.003(3) -0.017(3) -0.011(2)
C23 0.016(2) 0.019(2) 0.021(2) -0.0037(19) -0.0006(18) -0.0082(18)
C24 0.022(2) 0.018(2) 0.024(3) -0.003(2) 0.001(2) -0.0081(19)
C25 0.036(3) 0.028(3) 0.024(3) 0.004(2) 0.001(2) -0.011(2)
C26 0.026(2) 0.038(3) 0.032(3) -0.001(2) -0.010(2) -0.015(2)
C27 0.043(3) 0.039(3) 0.031(3) -0.004(2) -0.018(2) -0.019(2)
C28 0.050(3) 0.042(3) 0.018(3) 0.005(2) -0.006(2) -0.022(3)
C29 0.030(2) 0.033(3) 0.025(3) 0.004(2) -0.004(2) -0.016(2)
C30 0.020(2) 0.029(3) 0.027(3) 0.005(2) -0.007(2) -0.013(2)
C31 0.034(3) 0.030(3) 0.032(3) -0.001(2) -0.005(2) -0.016(2)
C32 0.037(3) 0.021(3) 0.046(3) 0.000(2) -0.009(3) -0.011(2)
C33 0.037(3) 0.033(3) 0.052(4) 0.014(3) -0.013(3) -0.017(2)
C34 0.057(4) 0.041(3) 0.029(3) 0.006(3) -0.006(3) -0.021(3)
C35 0.039(3) 0.025(3) 0.034(3) 0.005(2) -0.001(2) -0.011(2)
C36 0.026(2) 0.026(3) 0.039(3) 0.015(2) -0.010(2) -0.013(2)
C37 0.040(3) 0.044(3) 0.057(4) 0.028(3) -0.018(3) -0.027(2)
C38 0.029(2) 0.037(3) 0.045(3) 0.013(2) -0.015(2) -0.024(2)
C39 0.020(2) 0.034(3) 0.028(3) 0.011(2) -0.005(2) -0.014(2)
C40 0.023(3) 0.037(3) 0.050(3) 0.023(3) -0.013(2) -0.007(2)
C41 0.031(2) 0.054(3) 0.031(3) 0.018(3) -0.019(2) -0.023(2)
C42 0.019(2) 0.042(3) 0.019(2) 0.009(2) -0.0089(19) -0.011(2)
C43 0.024(3) 0.035(3) 0.032(3) 0.009(2) 0.002(2) -0.004(2)
C44 0.020(2) 0.054(3) 0.026(3) 0.003(2) 0.000(2) -0.020(2)
C45 0.0102(19) 0.018(2) 0.022(2) 0.0064(19) -0.0015(18) -0.0018(18)
C46 0.023(2) 0.022(2) 0.022(2) 0.008(2) -0.0093(19) -0.0080(19)
C47 0.017(2) 0.029(3) 0.024(3) 0.002(2) -0.005(2) -0.008(2)
C48 0.020(2) 0.024(3) 0.030(3) 0.002(2) -0.005(2) -0.006(2)
C49 0.020(2) 0.019(2) 0.023(3) -0.002(2) -0.003(2) -0.0056(19)
C50 0.015(2) 0.016(2) 0.023(2) 0.0014(19) -0.0016(19) -0.0057(18)
C51 0.013(2) 0.045(3) 0.040(3) -0.009(3) -0.002(2) -0.009(2)
C52 0.027(3) 0.057(4) 0.050(4) -0.005(3) 0.009(3) -0.002(3)
C53 0.030(4) 0.087(6) 0.151(9) 0.066(6) 0.025(5) 0.021(4)
C54 0.017(2) 0.024(2) 0.021(2) 0.000(2) -0.0039(19) -0.0078(19)
C55 0.020(2) 0.025(2) 0.022(2) 0.002(2) -0.0078(19) -0.0126(19)
C56 0.033(3) 0.031(3) 0.032(3) 0.006(2) 0.005(2) -0.017(2)
C57 0.032(3) 0.031(3) 0.047(4) -0.002(3) 0.004(3) -0.009(2)
C58 0.038(3) 0.028(3) 0.041(3) 0.007(2) -0.014(2) -0.020(2)
C59 0.043(3) 0.042(3) 0.028(3) 0.010(2) -0.010(2) -0.032(2)
C60 0.025(2) 0.037(3) 0.033(3) 0.005(2) -0.008(2) -0.019(2)
C61 0.023(3) 0.035(3) 0.024(3) -0.007(2) -0.003(2) -0.003(2)
C62 0.036(3) 0.072(4) 0.034(3) -0.006(3) -0.011(3) -0.026(3)
C63 0.041(3) 0.105(6) 0.057(4) -0.025(4) -0.019(3) -0.027(4)
C64 0.048(4) 0.069(5) 0.040(4) -0.020(3) -0.034(3) 0.019(4)
C65 0.063(4) 0.042(4) 0.034(3) -0.002(3) -0.024(3) 0.004(3)
C66 0.044(3) 0.028(3) 0.038(3) 0.005(3) -0.021(3) -0.002(3)
C67 0.017(2) 0.027(3) 0.018(2) 0.004(2) -0.0082(19) -0.0060(19)
C68 0.030(2) 0.036(3) 0.015(2) 0.002(2) -0.004(2) -0.019(2)
C69 0.038(3) 0.031(3) 0.025(3) 0.005(2) -0.016(2) -0.017(2)
C70 0.056(3) 0.028(3) 0.032(3) 0.005(2) -0.012(3) -0.018(3)
C71 0.079(4) 0.045(3) 0.028(3) 0.006(3) -0.011(3) -0.041(3)
C72 0.048(3) 0.054(3) 0.033(3) 0.002(3) -0.008(3) -0.040(3)
C73 0.034(3) 0.045(3) 0.020(3) 0.002(2) -0.005(2) -0.023(2)
C74 0.017(2) 0.025(2) 0.023(2) 0.006(2) -0.0081(19) -0.0090(19)
C75 0.039(3) 0.034(3) 0.032(3) 0.002(2) -0.003(2) -0.020(2)
C76 0.051(3) 0.048(3) 0.028(3) 0.002(3) 0.003(3) -0.027(3)
C77 0.035(3) 0.045(3) 0.040(3) 0.022(3) -0.008(3) -0.017(3)
C78 0.039(3) 0.028(3) 0.047(4) 0.007(3) -0.006(3) -0.014(2)
C79 0.031(3) 0.030(3) 0.034(3) 0.004(2) -0.008(2) -0.012(2)
C80 0.027(2) 0.019(2) 0.030(3) 0.004(2) -0.007(2) -0.006(2)
C81 0.024(3) 0.029(3) 0.032(3) 0.009(2) 0.000(2) -0.002(2)
C82 0.041(3) 0.029(3) 0.035(3) 0.014(3) -0.008(3) -0.005(3)
C83 0.031(2) 0.033(3) 0.032(3) 0.005(2) -0.006(2) -0.019(2)
C84 0.047(3) 0.043(3) 0.048(4) 0.005(3) -0.009(3) -0.027(3)
C85 0.026(2) 0.037(3) 0.036(3) -0.002(2) -0.007(2) -0.015(2)
C86 0.022(3) 0.032(3) 0.029(3) 0.017(2) 0.001(2) 0.001(2)
C87 0.037(3) 0.038(3) 0.033(3) -0.003(3) 0.016(3) -0.016(3)
C88 0.042(3) 0.085(5) 0.029(3) 0.011(3) -0.006(3) -0.036(3)
C89 0.042(3) 0.053(4) 0.052(4) 0.031(3) -0.015(3) -0.024(3)
C90 0.058(4) 0.053(4) 0.027(3) 0.016(3) -0.001(3) -0.025(3)
C91 0.040(3) 0.058(4) 0.042(4) 0.018(3) -0.003(3) -0.013(3)
C92 0.052(4) 0.055(4) 0.049(4) 0.021(3) -0.014(3) -0.023(3)
C93 0.042(4) 0.036(3) 0.066(5) 0.015(3) -0.002(3) -0.006(3)
C94 0.048(4) 0.042(3) 0.055(4) 0.020(3) -0.004(3) -0.016(3)
C95 0.080(5) 0.115(7) 0.092(7) 0.032(5) -0.010(5) -0.057(5)

loop_
_atom_type_symbol
_atom_type_description
_atom_type_scat_dispersion_real
_atom_type_scat_dispersion_imag
_atom_type_scat_source
C C 0.0033 0.0016 'International Tables Vol C Tables 4.2.6.8 and 6.1.1.4'
H H 0.0000 0.0000 'International Tables Vol C Tables 4.2.6.8 and 6.1.1.4'
N N 0.0061 0.0033 'International Tables Vol C Tables 4.2.6.8 and 6.1.1.4'
Si Si 0.0817 0.0704 'International Tables Vol C Tables 4.2.6.8 and 6.1.1.4'
Sn Sn -0.6537 1.4246 'International Tables Vol C Tables 4.2.6.8 and 6.1.1.4'

loop_
_geom_angle_atom_site_label_1
_geom_angle_atom_site_label_2
_geom_angle_atom_site_label_3
_geom_angle
N1 Sn1 Sn2 104.53(10)
N1 Si1 C42 105.3(2)
N1 Si1 C39 108.9(2)
C42 Si1 C39 114.3(2)
N1 Si1 C36 111.9(2)
C42 Si1 C36 108.7(2)
C39 Si1 C36 107.9(2)
C1 N1 Si1 119.4(3)
C1 N1 Sn1 109.2(3)
Si1 N1 Sn1 131.5(2)
C2 C1 C6 118.0(4)
C2 C1 N1 119.7(4)
C6 C1 N1 122.3(4)
N2 Sn2 Sn1 103.48(11)
N2 Si2 C83 107.2(2)
N2 Si2 C86 108.9(2)
C83 Si2 C86 110.8(3)
N2 Si2 C80 109.3(2)
C83 Si2 C80 109.8(2)
C86 Si2 C80 110.8(2)
C45 N2 Si2 118.8(3)
C45 N2 Sn2 110.2(3)
Si2 N2 Sn2 131.0(2)
C3 C2 C1 119.8(5)
C3 C2 C10 120.1(4)
C1 C2 C10 120.1(4)
C4 C3 C2 122.3(5)
C3 C4 C5 117.0(4)
C3 C4 C7 122.5(4)
C5 C4 C7 120.5(5)
C6 C5 C4 123.3(5)
C5 C6 C1 119.4(4)
C5 C6 C23 119.5(5)
C1 C6 C23 120.7(4)
C8 C7 C9 110.9(5)
C8 C7 C4 111.1(4)
C9 C7 C4 112.1(5)
C17 C10 C2 114.9(4)
C17 C10 C11 112.3(4)
C2 C10 C11 109.8(4)
C12 C11 C16 118.4(5)
C12 C11 C10 119.8(5)
C16 C11 C10 121.8(5)
C11 C12 C13 121.2(6)
C14 C13 C12 119.7(6)
C13 C14 C15 120.1(5)
C16 C15 C14 120.4(6)
C15 C16 C11 120.2(6)
C18 C17 C22 118.0(5)
C18 C17 C10 122.6(5)
C22 C17 C10 119.3(5)
C17 C18 C19 120.6(7)
C20 C19 C18 121.2(8)
C19 C20 C21 119.2(6)
C20 C21 C22 119.6(7)
C17 C22 C21 121.5(6)
C6 C23 C24 115.6(4)
C6 C23 C30 111.2(4)
C24 C23 C30 110.1(4)
C25 C24 C29 117.7(5)
C25 C24 C23 122.4(5)
C29 C24 C23 119.8(5)
C24 C25 C26 121.8(5)
C27 C26 C25 120.3(5)
C26 C27 C28 119.1(5)
C29 C28 C27 120.0(5)
C24 C29 C28 121.1(5)
C31 C30 C35 118.0(5)
C31 C30 C23 119.6(5)
C35 C30 C23 122.4(5)
C32 C31 C30 122.2(5)
C31 C32 C33 119.2(5)
C34 C33 C32 119.7(6)
C33 C34 C35 120.7(6)
C30 C35 C34 120.2(5)
C37 C36 C38 109.4(5)
C37 C36 Si1 117.0(4)
C38 C36 Si1 111.4(4)
C40 C39 C41 111.0(4)
C40 C39 Si1 114.6(4)
C41 C39 Si1 113.5(3)
C43 C42 C44 110.5(4)
C43 C42 Si1 114.8(4)
C44 C42 Si1 116.6(4)
C50 C45 N2 123.8(4)
C50 C45 C46 117.2(4)
N2 C45 C46 119.0(4)
C47 C46 C45 120.0(4)
C47 C46 C54 122.4(5)
C45 C46 C54 117.2(4)
C48 C47 C46 121.8(5)
C49 C48 C47 117.3(4)
C49 C48 C51 122.6(5)
C47 C48 C51 120.1(5)
C48 C49 C50 122.6(5)
C49 C50 C45 120.1(4)
C49 C50 C67 116.8(4)
C45 C50 C67 123.1(4)
C53 C51 C52 111.1(6)
C53 C51 C48 110.1(5)
C52 C51 C48 114.7(5)
C55 C54 C46 109.3(4)
C55 C54 C61 110.4(4)
C46 C54 C61 117.0(4)
C56 C55 C60 118.0(5)
C56 C55 C54 119.3(4)
C60 C55 C54 122.7(4)
C55 C56 C57 120.6(5)
C58 C57 C56 120.7(5)
C59 C58 C57 119.2(5)
C58 C59 C60 120.8(5)
C59 C60 C55 120.7(5)
C62 C61 C66 118.7(5)
C62 C61 C54 123.1(5)
C66 C61 C54 118.1(5)
C61 C62 C63 120.0(7)
C64 C63 C62 121.2(8)
C65 C64 C63 118.9(6)
C64 C65 C66 120.7(7)
C65 C66 C61 120.4(7)
C68 C67 C50 114.0(4)
C68 C67 C74 112.3(4)
C50 C67 C74 111.3(4)
C69 C68 C73 117.4(5)
C69 C68 C67 124.1(5)
C73 C68 C67 118.4(4)
C70 C69 C68 121.3(5)
C69 C70 C71 121.2(6)
C70 C71 C72 119.3(6)
C71 C72 C73 119.9(6)
C72 C73 C68 120.8(5)
C75 C74 C79 118.6(5)
C75 C74 C67 122.6(5)
C79 C74 C67 118.8(5)
C74 C75 C76 120.8(6)
C77 C76 C75 120.5(6)
C76 C77 C78 119.4(6)
C77 C78 C79 121.0(6)
C74 C79 C78 119.6(5)
C82 C80 C81 108.6(4)
C82 C80 Si2 114.4(4)
C81 C80 Si2 113.5(4)
C85 C83 C84 109.0(5)
C85 C83 Si2 113.3(4)
C84 C83 Si2 118.5(4)
C88 C86 C87 109.1(5)
C88 C86 Si2 115.4(4)
C87 C86 Si2 116.1(4)
C90 C89 C94 119.0(7)
C90 C89 C95 122.8(7)
C94 C89 C95 118.2(7)
C89 C90 C91 121.9(6)
C92 C91 C90 118.6(6)
C91 C92 C93 119.9(7)
C92 C93 C94 121.5(7)
C93 C94 C89 119.1(6)
C96 C97 C98 111.4(5)
C99 C98 C97 109.4(5)
C100 C99 C98 114.0(7)
C99 C100 C101 110.7(7)

loop_
_geom_bond_atom_site_label_1
_geom_bond_atom_site_label_2
_geom_bond_distance
Sn1 N1 2.128(4)
Sn1 Sn2 3.1434(5)
Si1 N1 1.748(4)
Si1 C42 1.897(5)
Si1 C39 1.898(5)
Si1 C36 1.903(6)
N1 C1 1.436(6)
C1 C2 1.415(7)
C1 C6 1.417(7)
Sn2 N2 2.118(4)
Si2 N2 1.751(4)
Si2 C83 1.878(6)
Si2 C86 1.902(5)
Si2 C80 1.903(5)
N2 C45 1.429(6)
C2 C3 1.395(6)
C2 C10 1.526(7)
C3 C4 1.384(7)
C4 C5 1.387(7)
C4 C7 1.521(7)
C5 C6 1.378(6)
C6 C23 1.531(7)
C7 C8 1.504(8)
C7 C9 1.508(8)
C10 C17 1.513(7)
C10 C11 1.530(7)
C11 C12 1.377(8)
C11 C16 1.393(8)
C12 C13 1.391(8)
C13 C14 1.361(9)
C14 C15 1.382(9)
C15 C16 1.380(8)
C17 C18 1.376(9)
C17 C22 1.384(8)
C18 C19 1.394(9)
C19 C20 1.364(11)
C20 C21 1.380(11)
C21 C22 1.396(8)
C23 C24 1.535(7)
C23 C30 1.538(7)
C24 C25 1.375(8)
C24 C29 1.382(7)
C25 C26 1.385(8)
C26 C27 1.362(8)
C27 C28 1.391(9)
C28 C29 1.386(8)
C30 C31 1.383(7)
C30 C35 1.385(8)
C31 C32 1.379(8)
C32 C33 1.381(9)
C33 C34 1.373(9)
C34 C35 1.390(8)
C36 C37 1.522(8)
C36 C38 1.534(7)
C39 C40 1.524(7)
C39 C41 1.540(7)
C42 C43 1.528(8)
C42 C44 1.538(7)
C45 C50 1.404(7)
C45 C46 1.432(7)
C46 C47 1.396(7)
C46 C54 1.522(7)
C47 C48 1.391(7)
C48 C49 1.386(7)
C48 C51 1.526(7)
C49 C50 1.397(6)
C50 C67 1.527(7)
C51 C53 1.479(10)
C51 C52 1.505(9)
C54 C55 1.521(7)
C54 C61 1.527(7)
C55 C56 1.387(7)
C55 C60 1.395(7)
C56 C57 1.388(8)
C57 C58 1.377(8)
C58 C59 1.369(7)
C59 C60 1.385(8)
C61 C62 1.372(9)
C61 C66 1.389(8)
C62 C63 1.394(9)
C63 C64 1.367(11)
C64 C65 1.366(12)
C65 C66 1.388(9)
C67 C68 1.522(7)
C67 C74 1.538(7)
C68 C69 1.391(7)
C68 C73 1.400(7)
C69 C70 1.355(8)
C70 C71 1.374(9)
C71 C72 1.378(8)
C72 C73 1.385(8)
C74 C75 1.375(7)
C74 C79 1.384(8)
C75 C76 1.386(8)
C76 C77 1.357(9)
C77 C78 1.366(9)
C78 C79 1.391(8)
C80 C82 1.526(8)
C80 C81 1.534(7)
C83 C85 1.528(7)
C83 C84 1.539(8)
C86 C88 1.531(9)
C86 C87 1.534(9)
C89 C90 1.361(9)
C89 C94 1.385(10)
C89 C95 1.423(12)
C90 C91 1.405(10)
C91 C92 1.356(10)
C92 C93 1.379(9)
C93 C94 1.381(11)
C96 C97 1.500(7)
C97 C98 1.530(6)
C98 C99 1.505(7)
C99 C100 1.496(7)
C100 C101 1.515(7)
